data_7226885
loop_
_publ_author_name
'Gopan, Gopika'
'Salini, P. S.'
'Deb, Somadrita'
'Hariharan, Mahesh'

_publ_section_title
;
 V-shaped oxydiphthalimides: side-chain engineering regulates
 crystallisation-induced emission enhancement
;
_journal_issue 3
_journal_name_full CrystEngComm
_journal_page_first 419
_journal_paper_doi 10.1039/C6CE01738J
_journal_volume 19
_journal_year 2017
_chemical_formula_moiety 'C26 H24 N2 O5'
_chemical_formula_sum 'C26 H24 N2 O5'
_chemical_formula_weight 444.47
_chemical_name_systematic
;
 ?
;
_space_group_crystal_system monoclinic
_space_group_IT_number 15
_space_group_name_Hall '-C 2yc'
_space_group_name_H-M_alt 'C 1 2/c 1'
_symmetry_space_group_name_Hall '-C 2yc'
_symmetry_space_group_name_H-M 'C 1 2/c 1'
_atom_sites_solution_hydrogens mixed
_audit_creation_method SHELXL-2014
_audit_update_record
;
2016-09-21 deposited with the CCDC.
2016-10-24 downloaded from the CCDC.
;
_cell_angle_alpha 90
_cell_angle_beta 104.452(4)
_cell_angle_gamma 90
_cell_formula_units_Z 8
_cell_length_a 43.491(5)
_cell_length_b 5.2413(5)
_cell_length_c 19.472(2)
_cell_measurement_reflns_used 4299
_cell_measurement_temperature 296(2)
_cell_measurement_theta_max 22.02
_cell_measurement_theta_min 2.51
_cell_volume 4298.2(8)
_computing_cell_refinement 'Bruker SAINT'
_computing_data_collection 'Bruker APEX2'
_computing_data_reduction 'Bruker SAINT'
_computing_molecular_graphics 'Bruker SHELXTL'
_computing_publication_material 'Bruker SHELXTL'
_computing_structure_refinement 'SHELXL-2014 (Sheldrick, 2014)'
_computing_structure_solution 'SHELXL-2014 (Sheldrick, 2014)'
_diffrn_ambient_temperature 296(2)
_diffrn_detector_area_resol_mean 0
_diffrn_measured_fraction_theta_full 0.998
_diffrn_measured_fraction_theta_max 0.999
_diffrn_measurement_device_type 'Bruker APEX-II CCD'
_diffrn_measurement_method '\f and \w scans'
_diffrn_radiation_type MoK\a
_diffrn_radiation_wavelength 0.71073
_diffrn_reflns_av_R_equivalents 0.0592
_diffrn_reflns_av_unetI/netI 0.0457
_diffrn_reflns_Laue_measured_fraction_full 0.998
_diffrn_reflns_Laue_measured_fraction_max 0.999
_diffrn_reflns_limit_h_max 53
_diffrn_reflns_limit_h_min -53
_diffrn_reflns_limit_k_max 6
_diffrn_reflns_limit_k_min -6
_diffrn_reflns_limit_l_max 24
_diffrn_reflns_limit_l_min -24
_diffrn_reflns_number 31730
_diffrn_reflns_point_group_measured_fraction_full 0.998
_diffrn_reflns_point_group_measured_fraction_max 0.999
_diffrn_reflns_theta_full 25.242
_diffrn_reflns_theta_max 25.999
_diffrn_reflns_theta_min 2.902
_diffrn_source 'sealed tube'
_exptl_absorpt_coefficient_mu 0.096
_exptl_absorpt_correction_T_max 0.990
_exptl_absorpt_correction_T_min 0.981
_exptl_absorpt_correction_type multi-scan
_exptl_absorpt_process_details SADABS
_exptl_crystal_colour colourless
_exptl_crystal_density_diffrn 1.374
_exptl_crystal_density_meas 1.373
_exptl_crystal_density_method NONE
_exptl_crystal_description rectangular
_exptl_crystal_F_000 1872
_exptl_crystal_size_max 0.200
_exptl_crystal_size_mid 0.150
_exptl_crystal_size_min 0.100
_refine_diff_density_max 0.266
_refine_diff_density_min -0.238
_refine_diff_density_rms 0.040
_refine_ls_extinction_method none
_refine_ls_goodness_of_fit_ref 1.020
_refine_ls_hydrogen_treatment mixed
_refine_ls_matrix_type full
_refine_ls_number_parameters 324
_refine_ls_number_reflns 4228
_refine_ls_number_restraints 5
_refine_ls_restrained_S_all 1.019
_refine_ls_R_factor_all 0.1059
_refine_ls_R_factor_gt 0.0507
_refine_ls_shift/su_max 0.001
_refine_ls_shift/su_mean 0.000
_refine_ls_structure_factor_coef Fsqd
_refine_ls_weighting_details 'w=1/[\s^2^(Fo^2^)+(0.0661P)^2^+2.5897P] where P=(Fo^2^+2Fc^2^)/3'
_refine_ls_weighting_scheme calc
_refine_ls_wR_factor_gt 0.1200
_refine_ls_wR_factor_ref 0.1484
_reflns_Friedel_coverage 0.000
_reflns_number_gt 2422
_reflns_number_total 4228
_reflns_threshold_expression 'I > 2\s(I)'
_cod_data_source_file c6ce01738j2.cif
_cod_data_source_block ODP3
_cod_depositor_comments 'Adding full bibliography for 7226883--7226887.cif.'
_cod_database_code 7226885
_shelx_space_group_comment
;
The symmetry employed for this shelxl refinement is uniquely defined
by the following loop, which should always be used as a source of
symmetry information in preference to the above space-group names.
They are only intended as comments.
;
_shelx_estimated_absorpt_t_min 0.981
_shelx_estimated_absorpt_t_max 0.990
_shelxl_version_number 2014-3

loop_
_space_group_symop_operation_xyz
'x, y, z'
'-x, y, -z+1/2'
'x+1/2, y+1/2, z'
'-x+1/2, y+1/2, -z+1/2'
'-x, -y, -z'
'x, -y, z-1/2'
'-x+1/2, -y+1/2, -z'
'x+1/2, -y+1/2, z-1/2'

loop_
_atom_site_label
_atom_site_type_symbol
_atom_site_fract_x
_atom_site_fract_y
_atom_site_fract_z
_atom_site_U_iso_or_equiv
_atom_site_adp_type
_atom_site_occupancy
_atom_site_site_symmetry_order
_atom_site_calc_flag
_atom_site_refinement_flags_posn
_atom_site_refinement_flags_adp
_atom_site_refinement_flags_occupancy
_atom_site_disorder_assembly
_atom_site_disorder_group
C1 C 0.93018(6) 0.5862(5) 0.75556(14) 0.0476(7) Uani 1 1 d . . . . .
C2 C 0.90343(6) 0.7020(5) 0.76682(13) 0.0471(6) Uani 1 1 d . . . . .
H2 H 0.9047 0.8438 0.7961 0.057 Uiso 1 1 calc R U . . .
C3 C 0.87479(6) 0.5964(5) 0.73236(13) 0.0438(6) Uani 1 1 d . . . . .
C4 C 0.87277(6) 0.3840(5) 0.68968(13) 0.0448(6) Uani 1 1 d . . . . .
C5 C 0.89966(7) 0.2664(5) 0.67980(14) 0.0503(7) Uani 1 1 d . . . . .
H5 H 0.8983 0.1222 0.6514 0.060 Uiso 1 1 calc R U . . .
C6 C 0.92865(6) 0.3707(5) 0.71367(14) 0.0512(7) Uani 1 1 d . . . . .
H6 H 0.9473 0.2956 0.7083 0.061 Uiso 1 1 calc R U . . .
C7 C 0.84185(6) 0.6788(5) 0.73270(14) 0.0512(7) Uani 1 1 d . . . . .
C8 C 0.83842(6) 0.3270(5) 0.65989(14) 0.0517(7) Uani 1 1 d . . . . .
C9 C 0.78707(6) 0.5351(5) 0.67091(16) 0.0598(8) Uani 1 1 d . . . . .
H9 H 0.7824 0.6880 0.6954 0.072 Uiso 1 1 calc R U . . .
C10 C 0.77090(7) 0.5683(7) 0.59285(18) 0.0803(10) Uani 1 1 d . . . . .
H10A H 0.7703 0.7467 0.5793 0.096 Uiso 1 1 calc R U . . .
H10B H 0.7818 0.4722 0.5635 0.096 Uiso 1 1 calc R U . . .
C11 C 0.73854(9) 0.4679(12) 0.5860(2) 0.138(2) Uani 1 1 d . . . . .
H11A H 0.7239 0.6083 0.5851 0.165 Uiso 1 1 calc R U . . .
H11B H 0.7317 0.3738 0.5420 0.165 Uiso 1 1 calc R U . . .
C12 C 0.73832(9) 0.3005(8) 0.6458(2) 0.1057(14) Uani 1 1 d . . . . .
H12A H 0.7336 0.1269 0.6292 0.127 Uiso 1 1 calc R U . . .
H12B H 0.7222 0.3555 0.6690 0.127 Uiso 1 1 calc R U . . .
C13 C 0.77052(7) 0.3121(6) 0.69683(18) 0.0685(9) Uani 1 1 d . . . . .
H13A H 0.7821 0.1546 0.6959 0.082 Uiso 1 1 calc R U . . .
H13B H 0.7687 0.3418 0.7448 0.082 Uiso 1 1 calc R U . . .
C14 C 0.98128(6) 0.5828(4) 0.83857(13) 0.0425(6) Uani 1 1 d . . . . .
C15 C 0.97400(6) 0.3676(5) 0.87275(13) 0.0444(6) Uani 1 1 d . . . . .
H15 H 0.9540 0.2940 0.8584 0.053 Uiso 1 1 calc R U . . .
C16 C 0.99675(6) 0.2624(4) 0.92846(14) 0.0438(6) Uani 1 1 d . . . . .
H16 H 0.9921 0.1188 0.9521 0.053 Uiso 1 1 calc R U . . .
C17 C 1.02625(5) 0.3743(4) 0.94805(13) 0.0391(6) Uani 1 1 d . . . . .
C18 C 1.03311(5) 0.5873(4) 0.91268(13) 0.0387(6) Uani 1 1 d . . . . .
C19 C 1.01102(6) 0.6962(4) 0.85750(13) 0.0435(6) Uani 1 1 d . . . . .
H19 H 1.0158 0.8395 0.8339 0.052 Uiso 1 1 calc R U . . .
C20 C 1.05464(5) 0.3115(5) 1.00526(13) 0.0409(6) Uani 1 1 d . . . . .
C21 C 1.06651(6) 0.6633(5) 0.94523(13) 0.0443(6) Uani 1 1 d . . . . .
C22 C 1.11036(6) 0.4824(5) 1.04528(14) 0.0466(6) Uani 1 1 d . . . . .
H22 H 1.1115 0.3405 1.0786 0.056 Uiso 1 1 calc R U . . .
C23 C 1.12116(6) 0.7232(5) 1.08913(15) 0.0538(7) Uani 1 1 d . . . . .
H23A H 1.1116 0.8744 1.0639 0.065 Uiso 1 1 calc R U . . .
H23B H 1.1156 0.7149 1.1343 0.065 Uiso 1 1 calc R U . . .
C24 C 1.15679(8) 0.7245(8) 1.0995(3) 0.0866(12) Uani 1 1 d D . . . .
C25 C 1.1620(3) 0.631(3) 1.0320(7) 0.075(3) Uani 0.60(3) 1 d . . P A 1
H25A H 1.1828 0.5518 1.0395 0.089 Uiso 0.60(3) 1 calc R U P A 1
H25B H 1.1606 0.7697 0.9985 0.089 Uiso 0.60(3) 1 calc DR U P A 1
C25' C 1.1647(3) 0.510(5) 1.0569(12) 0.075(5) Uani 0.40(3) 1 d . . P A 2
H25C H 1.1808 0.5625 1.0333 0.090 Uiso 0.40(3) 1 calc R U P A 2
H25D H 1.1728 0.3664 1.0876 0.090 Uiso 0.40(3) 1 calc R U P A 2
C26 C 1.13588(7) 0.4360(7) 1.0047(2) 0.0701(9) Uani 1 1 d D . . . .
N1 N 0.82161(5) 0.5113(4) 0.68710(12) 0.0527(6) Uani 1 1 d . . . . .
N2 N 1.07795(4) 0.4912(4) 1.00047(11) 0.0435(5) Uani 1 1 d . . . . .
O1 O 0.95939(4) 0.7040(3) 0.78461(10) 0.0563(5) Uani 1 1 d . . . . .
O2 O 0.82709(5) 0.1568(4) 0.61956(11) 0.0684(6) Uani 1 1 d . . . . .
O3 O 0.83383(5) 0.8521(4) 0.76462(11) 0.0712(6) Uani 1 1 d . . . . .
O4 O 1.05803(4) 0.1454(3) 1.04952(10) 0.0524(5) Uani 1 1 d . . . . .
O5 O 1.08131(4) 0.8366(4) 0.92790(10) 0.0609(5) Uani 1 1 d . . . . .
H26B H 1.1388(9) 0.260(3) 0.994(2) 0.118(14) Uiso 1 1 d D . . . .
H24A H 1.1665(9) 0.892(4) 1.110(2) 0.150(17) Uiso 1 1 d D . . . .
H26A H 1.1291(7) 0.503(5) 0.9570(10) 0.129(16) Uiso 1 1 d D . . . .
H24B H 1.1677(12) 0.648(11) 1.1450(18) 0.22(3) Uiso 1 1 d D . . . .

loop_
_atom_site_aniso_label
_atom_site_aniso_U_11
_atom_site_aniso_U_22
_atom_site_aniso_U_33
_atom_site_aniso_U_23
_atom_site_aniso_U_13
_atom_site_aniso_U_12
C1 0.0479(17) 0.0495(15) 0.0436(15) 0.0130(12) 0.0078(13) -0.0016(12)
C2 0.0547(17) 0.0435(14) 0.0421(15) 0.0053(12) 0.0100(13) 0.0022(12)
C3 0.0463(16) 0.0432(14) 0.0411(15) 0.0059(11) 0.0094(12) 0.0042(11)
C4 0.0505(16) 0.0453(14) 0.0380(14) 0.0044(12) 0.0098(12) 0.0013(12)
C5 0.0625(18) 0.0436(14) 0.0459(16) 0.0012(12) 0.0158(14) 0.0052(13)
C6 0.0507(17) 0.0519(16) 0.0539(17) 0.0107(13) 0.0182(14) 0.0107(13)
C7 0.0554(17) 0.0462(15) 0.0505(17) 0.0011(13) 0.0104(14) -0.0002(13)
C8 0.0590(18) 0.0502(16) 0.0441(16) 0.0028(13) 0.0097(14) -0.0043(14)
C9 0.0455(17) 0.0560(17) 0.076(2) -0.0008(15) 0.0108(15) 0.0034(13)
C10 0.063(2) 0.093(2) 0.077(2) 0.0218(19) 0.0031(18) 0.0097(18)
C11 0.070(3) 0.226(6) 0.102(3) 0.031(4) -0.007(2) -0.033(3)
C12 0.072(3) 0.109(3) 0.126(4) 0.014(3) 0.006(2) -0.022(2)
C13 0.0538(18) 0.0661(19) 0.086(2) 0.0108(17) 0.0185(17) -0.0009(15)
C14 0.0407(15) 0.0433(14) 0.0438(15) 0.0051(12) 0.0110(12) 0.0043(11)
C15 0.0379(14) 0.0444(14) 0.0509(16) 0.0050(12) 0.0111(12) -0.0057(11)
C16 0.0429(15) 0.0368(13) 0.0524(16) 0.0071(11) 0.0129(13) -0.0041(11)
C17 0.0367(14) 0.0361(12) 0.0461(15) 0.0014(11) 0.0134(11) 0.0002(11)
C18 0.0395(14) 0.0372(13) 0.0427(14) 0.0002(11) 0.0164(12) -0.0029(10)
C19 0.0490(16) 0.0378(13) 0.0467(15) 0.0064(12) 0.0176(13) -0.0032(11)
C20 0.0382(14) 0.0376(13) 0.0495(16) -0.0014(12) 0.0157(12) 0.0002(11)
C21 0.0476(15) 0.0399(14) 0.0481(15) -0.0015(12) 0.0174(12) -0.0053(12)
C22 0.0390(15) 0.0425(14) 0.0563(17) 0.0001(12) 0.0083(13) -0.0007(11)
C23 0.0539(17) 0.0515(16) 0.0547(17) -0.0066(13) 0.0110(14) -0.0008(13)
C24 0.053(2) 0.089(3) 0.110(3) -0.036(2) 0.005(2) -0.0149(19)
C25 0.053(4) 0.094(8) 0.082(6) -0.007(5) 0.027(4) -0.010(5)
C25' 0.036(5) 0.088(10) 0.100(12) -0.005(8) 0.015(6) -0.002(6)
C26 0.0462(19) 0.089(3) 0.077(3) -0.027(2) 0.0196(17) -0.0010(17)
N1 0.0461(13) 0.0513(13) 0.0601(15) 0.0004(11) 0.0123(11) 0.0037(11)
N2 0.0387(12) 0.0385(11) 0.0525(13) 0.0019(10) 0.0097(10) -0.0036(9)
O1 0.0468(11) 0.0532(11) 0.0634(13) 0.0212(9) 0.0034(9) -0.0033(9)
O2 0.0680(14) 0.0656(13) 0.0691(14) -0.0161(11) 0.0123(11) -0.0119(10)
O3 0.0675(14) 0.0653(13) 0.0826(15) -0.0180(12) 0.0219(12) 0.0129(11)
O4 0.0474(11) 0.0460(10) 0.0620(12) 0.0149(9) 0.0103(9) -0.0016(8)
O5 0.0591(12) 0.0596(12) 0.0639(13) 0.0102(10) 0.0150(10) -0.0230(10)

loop_
_atom_type_symbol
_atom_type_description
_atom_type_scat_dispersion_real
_atom_type_scat_dispersion_imag
_atom_type_scat_source
C C 0.0033 0.0016 'International Tables Vol C Tables 4.2.6.8 and 6.1.1.4'
H H 0.0000 0.0000 'International Tables Vol C Tables 4.2.6.8 and 6.1.1.4'
N N 0.0061 0.0033 'International Tables Vol C Tables 4.2.6.8 and 6.1.1.4'
O O 0.0106 0.0060 'International Tables Vol C Tables 4.2.6.8 and 6.1.1.4'

loop_
_geom_angle_atom_site_label_1
_geom_angle_atom_site_label_2
_geom_angle_atom_site_label_3
_geom_angle
C2 C1 C6 122.3(2)
C2 C1 O1 117.3(2)
C6 C1 O1 120.2(2)
C3 C2 C1 116.3(2)
C3 C2 H2 121.8
C1 C2 H2 121.8
C2 C3 C4 122.2(2)
C2 C3 C7 129.3(2)
C4 C3 C7 108.6(2)
C5 C4 C3 121.1(2)
C5 C4 C8 131.2(2)
C3 C4 C8 107.6(2)
C4 C5 C6 117.5(2)
C4 C5 H5 121.2
C6 C5 H5 121.2
C5 C6 C1 120.5(2)
C5 C6 H6 119.7
C1 C6 H6 119.7
O3 C7 N1 126.0(3)
O3 C7 C3 128.5(3)
N1 C7 C3 105.6(2)
O2 C8 N1 126.2(3)
O2 C8 C4 127.3(3)
N1 C8 C4 106.4(2)
N1 C9 C10 114.9(2)
N1 C9 C13 114.1(2)
C10 C9 C13 106.3(3)
N1 C9 H9 107.0
C10 C9 H9 107.0
C13 C9 H9 107.0
C11 C10 C9 104.0(3)
C11 C10 H10A 111.0
C9 C10 H10A 111.0
C11 C10 H10B 111.0
C9 C10 H10B 111.0
H10A C10 H10B 109.0
C12 C11 C10 109.8(3)
C12 C11 H11A 109.7
C10 C11 H11A 109.7
C12 C11 H11B 109.7
C10 C11 H11B 109.7
H11A C11 H11B 108.2
C11 C12 C13 108.2(3)
C11 C12 H12A 110.1
C13 C12 H12A 110.1
C11 C12 H12B 110.1
C13 C12 H12B 110.1
H12A C12 H12B 108.4
C12 C13 C9 104.5(3)
C12 C13 H13A 110.8
C9 C13 H13A 110.8
C12 C13 H13B 110.8
C9 C13 H13B 110.8
H13A C13 H13B 108.9
O1 C14 C15 122.8(2)
O1 C14 C19 115.1(2)
C15 C14 C19 122.1(2)
C14 C15 C16 119.7(2)
C14 C15 H15 120.2
C16 C15 H15 120.2
C17 C16 C15 118.8(2)
C17 C16 H16 120.6
C15 C16 H16 120.6
C16 C17 C18 120.6(2)
C16 C17 C20 131.3(2)
C18 C17 C20 108.2(2)
C19 C18 C17 122.0(2)
C19 C18 C21 129.8(2)
C17 C18 C21 108.3(2)
C18 C19 C14 116.9(2)
C18 C19 H19 121.5
C14 C19 H19 121.5
O4 C20 N2 124.7(2)
O4 C20 C17 128.9(2)
N2 C20 C17 106.4(2)
O5 C21 N2 126.0(2)
O5 C21 C18 127.9(2)
N2 C21 C18 106.12(19)
N2 C22 C23 115.0(2)
N2 C22 C26 114.3(2)
C23 C22 C26 104.9(2)
N2 C22 H22 107.4
C23 C22 H22 107.4
C26 C22 H22 107.4
C24 C23 C22 103.9(2)
C24 C23 H23A 111.0
C22 C23 H23A 111.0
C24 C23 H23B 111.0
C22 C23 H23B 111.0
H23A C23 H23B 109.0
C25 C24 C23 105.1(5)
C25' C24 C23 107.0(6)
C25 C24 H24A 110(3)
C25' C24 H24A 131(3)
C23 C24 H24A 114(3)
C25 C24 H24B 121(4)
C25' C24 H24B 94(4)
C23 C24 H24B 112(4)
H24A C24 H24B 95(4)
C24 C25 C26 105.6(6)
C24 C25 H25A 110.6
C26 C25 H25A 110.6
C24 C25 H25B 110.6
C26 C25 H25B 110.6
H25A C25 H25B 108.8
C26 C25' C24 108.3(9)
C26 C25' H25C 110.0
C24 C25' H25C 110.0
C26 C25' H25D 110.0
C24 C25' H25D 110.0
H25C C25' H25D 108.4
C25' C26 C22 101.8(8)
C25 C26 C22 106.7(4)
C25' C26 H26B 106(2)
C25 C26 H26B 126(2)
C22 C26 H26B 115(2)
C25' C26 H26A 125.3(19)
C25 C26 H26A 96.5(14)
C22 C26 H26A 111(2)
H26B C26 H26A 99(3)
C8 N1 C7 111.8(2)
C8 N1 C9 125.9(2)
C7 N1 C9 122.4(2)
C21 N2 C20 111.1(2)
C21 N2 C22 125.83(19)
C20 N2 C22 122.9(2)
C14 O1 C1 119.20(19)

loop_
_geom_bond_atom_site_label_1
_geom_bond_atom_site_label_2
_geom_bond_distance
C1 C2 1.377(3)
C1 C6 1.385(4)
C1 O1 1.399(3)
C2 C3 1.375(3)
C2 H2 0.9300
C3 C4 1.379(3)
C3 C7 1.498(4)
C4 C5 1.377(3)
C4 C8 1.491(4)
C5 C6 1.381(4)
C5 H5 0.9300
C6 H6 0.9300
C7 O3 1.200(3)
C7 N1 1.394(3)
C8 O2 1.209(3)
C8 N1 1.393(3)
C9 N1 1.461(3)
C9 C10 1.517(4)
C9 C13 1.523(4)
C9 H9 0.9800
C10 C11 1.477(5)
C10 H10A 0.9700
C10 H10B 0.9700
C11 C12 1.459(6)
C11 H11A 0.9700
C11 H11B 0.9700
C12 C13 1.503(4)
C12 H12A 0.9700
C12 H12B 0.9700
C13 H13A 0.9700
C13 H13B 0.9700
C14 O1 1.384(3)
C14 C15 1.386(3)
C14 C19 1.387(3)
C15 C16 1.387(3)
C15 H15 0.9300
C16 C17 1.375(3)
C16 H16 0.9300
C17 C18 1.382(3)
C17 C20 1.479(3)
C18 C19 1.374(3)
C18 C21 1.487(3)
C19 H19 0.9300
C20 O4 1.208(3)
C20 N2 1.404(3)
C21 O5 1.209(3)
C21 N2 1.397(3)
C22 N2 1.462(3)
C22 C23 1.530(3)
C22 C26 1.534(4)
C22 H22 0.9800
C23 C24 1.512(4)
C23 H23A 0.9700
C23 H23B 0.9700
C24 C25 1.473(10)
C24 C25' 1.487(15)
C24 H24A 0.975(15)
C24 H24B 0.980(15)
C25 C26 1.521(10)
C25 H25A 0.9700
C25 H25B 0.9700
C25' C26 1.454(14)
C25' H25C 0.9700
C25' H25D 0.9700
C26 H26B 0.961(15)
C26 H26A 0.967(15)

loop_
_geom_hbond_atom_site_label_D
_geom_hbond_atom_site_label_H
_geom_hbond_atom_site_label_A
_geom_hbond_distance_DH
_geom_hbond_distance_HA
_geom_hbond_distance_DA
_geom_hbond_angle_DHA
C10 H10B O2 0.97 2.59 3.203(4) 121.0
C23 H23A O5 0.97 2.65 3.240(3) 119.2
